data_7707878
loop_
_publ_author_name
'Hiti, E. A.'
'Wilkinson, G. R.'
'Ariyarathna, I. R.'
'Tutson, C. D.'
'Hardy, E. E.'
'Maynard, B. A.'
'Miliordos, E.'
'Gorden, A. E. V.'

_publ_section_title
;
 Comparing coordination uranyl(vi) complexes with
 2-(1H-imidazo[4,5-b]phenazin-2-yl)phenol and derivatives.
;
_journal_issue 32
_journal_name_full 'Dalton transactions (Cambridge, England : 2003)'
_journal_page_first 11113
_journal_page_last 11122
_journal_paper_doi 10.1039/d1dt02359d
_journal_volume 50
_journal_year 2021
_chemical_formula_sum 'C31 H38 N4 O3'
_chemical_formula_weight 514.65
_space_group_crystal_system triclinic
_space_group_IT_number 2
_space_group_name_Hall '-P 1'
_space_group_name_H-M_alt 'P -1'
_atom_sites_solution_hydrogens mixed
_atom_sites_solution_primary dual
_atom_sites_solution_secondary difmap
_audit_update_record
;
2019-08-13 deposited with the CCDC.	2021-07-22 downloaded from the CCDC.
;
_cell_angle_alpha 103.5190(10)
_cell_angle_beta 103.2200(10)
_cell_angle_gamma 99.4900(10)
_cell_formula_units_Z 2
_cell_length_a 9.0812(5)
_cell_length_b 9.9887(5)
_cell_length_c 16.3825(9)
_cell_measurement_reflns_used 7275
_cell_measurement_temperature 273.(2)
_cell_measurement_theta_max 29.6745
_cell_measurement_theta_min 2.1551
_cell_volume 1368.65(13)
_computing_cell_refinement 'SAINT V8.38A (Bruker AXS Inc., 2017)'
_computing_data_collection 'Bruker Instrument Service, BIS, v6.2.6 (Bruker AXS Inc., 2017)'
_computing_data_reduction 'SAINT V8.38A (Bruker AXS Inc., 2017)'
_computing_molecular_graphics 'shelXle (C.B. Huebschle, rev 882)'
_computing_publication_material 'APEX3 v2018.1-0 (Bruker AXS Inc., 2017)'
_computing_structure_refinement 'SHELXL-2017/1 (Sheldrick, 2017)'
_computing_structure_solution 'SHELXT 2014/5 (Sheldrick, 2014)'
_diffrn_ambient_temperature 273.(2)
_diffrn_detector_area_resol_mean 8.3333
_diffrn_measured_fraction_theta_full 0.998
_diffrn_measured_fraction_theta_max 0.998
_diffrn_measurement_device_type 'Bruker APEX'
_diffrn_measurement_method '\f and \w scans'
_diffrn_radiation_monochromator 'multilayer mirror'
_diffrn_radiation_type 'Mo K\a'
_diffrn_radiation_wavelength 0.71073
_diffrn_reflns_av_R_equivalents 0.0336
_diffrn_reflns_av_unetI/netI 0.0287
_diffrn_reflns_limit_h_max 12
_diffrn_reflns_limit_h_min -12
_diffrn_reflns_limit_k_max 13
_diffrn_reflns_limit_k_min -13
_diffrn_reflns_limit_l_max 21
_diffrn_reflns_limit_l_min -22
_diffrn_reflns_number 29332
_diffrn_reflns_theta_full 28.70
_diffrn_reflns_theta_max 28.70
_diffrn_reflns_theta_min 2.15
_diffrn_source 'microfocus sealed tube'
_exptl_absorpt_coefficient_mu 0.081
_exptl_absorpt_correction_T_max 0.99
_exptl_absorpt_correction_T_min 0.90
_exptl_absorpt_correction_type multi-scan
_exptl_absorpt_process_details
;
Krause, L., Herbst-Irmer, R., Sheldrick, G. M., Stalke, D. (2015).
"Comparison of silver and molybdenum microfocus X-ray sources for
single-crystal structure determination"
J. Appl. Cryst. 48, 3-10.
;
_exptl_crystal_colour 'clear orange'
_exptl_crystal_density_diffrn 1.249
_exptl_crystal_density_method 'not measured'
_exptl_crystal_description fragment
_exptl_crystal_F_000 552
_exptl_crystal_size_max 0.110
_exptl_crystal_size_mid 0.100
_exptl_crystal_size_min 0.070
_refine_diff_density_max 0.430
_refine_diff_density_min -0.278
_refine_ls_extinction_method none
_refine_ls_goodness_of_fit_ref 1.054
_refine_ls_hydrogen_treatment mixed
_refine_ls_matrix_type full
_refine_ls_number_parameters 367
_refine_ls_number_reflns 7073
_refine_ls_number_restraints 0
_refine_ls_restrained_S_all 1.054
_refine_ls_R_factor_all 0.0686
_refine_ls_R_factor_gt 0.0489
_refine_ls_shift/su_max 0.000
_refine_ls_shift/su_mean 0.000
_refine_ls_structure_factor_coef Fsqd
_refine_ls_weighting_details 'w=1/[\s^2^(Fo^2^)+(0.0633P)^2^+0.5063P] where P=(Fo^2^+2Fc^2^)/3'
_refine_ls_weighting_scheme calc
_refine_ls_wR_factor_gt 0.1266
_refine_ls_wR_factor_ref 0.1411
_reflns_number_gt 5267
_reflns_number_total 7073
_reflns_threshold_expression 'I > 2\s(I)'
_cod_data_source_file d1dt02359d5.cif
_cod_data_source_block bam126
_cod_depositor_comments
;
The following automatic conversions were performed:

data item '_exptl_absorpt_correction_type' value 'Multi-Scan' was
changed to 'multi-scan' in accordance with the
/home/data/users/saulius/crontab/automatic-downloads/rss-feeds/RSC/lib/dictionaries/cif_core.dic
dictionary named 'cif_core.dic' version 2.4.2 last updated on
2011-04-26.

Automatic conversion script
Id: cif_fix_values 7556 2019-12-06 15:28:31Z antanas 

 Adding full bibliography for 7707878--7707880.cif.
;
_cod_database_code 7707878

loop_
_space_group_symop_operation_xyz
'x, y, z'
'-x, -y, -z'

loop_
_atom_site_type_symbol
_atom_site_label
_atom_site_fract_x
_atom_site_fract_y
_atom_site_fract_z
_atom_site_U_iso_or_equiv
_atom_site_adp_type
_atom_site_calc_flag
_atom_site_refinement_flags_adp
_atom_site_refinement_flags_occupancy
_atom_site_refinement_flags_posn
_atom_site_occupancy
_atom_site_disorder_assembly
_atom_site_disorder_group
O O1 0.34101(13) 0.66604(11) 0.70893(7) 0.0339(3) Uani d . . . 1.0 . .
H H1 0.388264 0.698455 0.678168 0.051 Uiso calc U . R 1.0 . .
H H1W 0.887(2) 0.289(2) 0.5765(12) 0.041 Uiso d U . . 1.0 . .
C C1 0.93468(19) 1.11217(17) 0.30393(11) 0.0344(3) Uani d . . . 1.0 . .
H H1A 0.942309 1.188699 0.280685 0.041 Uiso calc U . R 1.0 . .
C C2 0.85053(18) 1.10680(15) 0.36212(10) 0.0307(3) Uani d . . . 1.0 . .
H H2 0.802659 1.179919 0.379119 0.037 Uiso calc U . R 1.0 . .
H H2W 0.748(2) 0.203(2) 0.5273(12) 0.037 Uiso d U . . 1.0 . .
N N4 0.74673(14) 0.98087(12) 0.45223(7) 0.0245(2) Uani d . . . 1.0 . .
C C3 0.83540(16) 0.98850(14) 0.39737(9) 0.0236(3) Uani d . . . 1.0 . .
C C6 0.63185(16) 0.85007(14) 0.53489(9) 0.0242(3) Uani d . . . 1.0 . .
H H6 0.575483 0.917489 0.549147 0.029 Uiso calc U . R 1.0 . .
C C5 0.73100(15) 0.86455(13) 0.48070(8) 0.0214(3) Uani d . . . 1.0 . .
C C7 0.62149(16) 0.73358(14) 0.56571(8) 0.0220(3) Uani d . . . 1.0 . .
C C9 0.57047(16) 0.57551(14) 0.63241(8) 0.0226(3) Uani d . . . 1.0 . .
N N8 0.53665(14) 0.69534(12) 0.62050(8) 0.0250(2) Uani d . . . 1.0 . .
C C10 0.50930(15) 0.50455(14) 0.69007(8) 0.0220(3) Uani d . . . 1.0 . .
C C11 0.56507(16) 0.39073(14) 0.71131(9) 0.0230(3) Uani d . . . 1.0 . .
H H11 0.638597 0.357428 0.685935 0.028 Uiso calc U . R 1.0 . .
C C12 0.51321(16) 0.32659(14) 0.76927(9) 0.0227(3) Uani d . . . 1.0 . .
C C13 0.40122(16) 0.37994(14) 0.80517(9) 0.0240(3) Uani d . . . 1.0 . .
H H13 0.364866 0.337337 0.843771 0.029 Uiso calc U . R 1.0 . .
C C14 0.34085(16) 0.49268(14) 0.78676(9) 0.0240(3) Uani d . . . 1.0 . .
C C15 0.39694(16) 0.55582(14) 0.72802(9) 0.0243(3) Uani d . . . 1.0 . .
C C16 0.58506(16) 0.20978(15) 0.79721(9) 0.0249(3) Uani d . . . 1.0 . .
C C17 0.59430(18) 0.09827(15) 0.71767(10) 0.0303(3) Uani d . . . 1.0 . .
H H17A 0.491313 0.053026 0.680464 0.045 Uiso calc U . R 1.0 . .
H H17B 0.643696 0.028827 0.736891 0.045 Uiso calc U . R 1.0 . .
H H17C 0.653684 0.143098 0.685835 0.045 Uiso calc U . R 1.0 . .
C C18 0.4912(2) 0.13341(18) 0.84657(12) 0.0388(4) Uani d . . . 1.0 . .
H H18A 0.385141 0.097603 0.811582 0.058 Uiso calc U . R 1.0 . .
H H18B 0.494848 0.198551 0.900749 0.058 Uiso calc U . R 1.0 . .
H H18C 0.53472 0.056282 0.858259 0.058 Uiso calc U . R 1.0 . .
C C19 0.75054(19) 0.27792(18) 0.85711(11) 0.0366(4) Uani d . . . 1.0 . .
H H19A 0.797384 0.206289 0.875114 0.055 Uiso calc U . R 1.0 . .
H H19B 0.746246 0.347144 0.907673 0.055 Uiso calc U . R 1.0 . .
H H19C 0.811379 0.322911 0.825976 0.055 Uiso calc U . R 1.0 . .
C C20 0.22113(17) 0.54906(15) 0.83004(9) 0.0279(3) Uani d . . . 1.0 . .
O O1W 0.78603(14) 0.28539(12) 0.56158(8) 0.0352(3) Uani d . . . 1.0 . .
C C21 0.2867(2) 0.70581(17) 0.88291(11) 0.0397(4) Uani d . . . 1.0 . .
H H21A 0.305031 0.761323 0.844115 0.06 Uiso calc U . R 1.0 . .
H H21B 0.382729 0.715098 0.925593 0.06 Uiso calc U . R 1.0 . .
H H21C 0.213322 0.73856 0.911911 0.06 Uiso calc U . R 1.0 . .
C C22 0.06869(18) 0.53274(17) 0.76012(11) 0.0337(3) Uani d . . . 1.0 . .
H H22A 0.090129 0.579007 0.717528 0.051 Uiso calc U . R 1.0 . .
H H22B -0.002085 0.574958 0.787298 0.051 Uiso calc U . R 1.0 . .
H H22C 0.022929 0.434082 0.731918 0.051 Uiso calc U . R 1.0 . .
C C24 1.01139(19) 1.00352(17) 0.27773(11) 0.0345(3) Uani d . . . 1.0 . .
H H24 1.067492 1.008973 0.237236 0.041 Uiso calc U . R 1.0 . .
C C25 1.00306(18) 0.89135(16) 0.31172(10) 0.0308(3) Uani d . . . 1.0 . .
H H25 1.055746 0.82177 0.295365 0.037 Uiso calc U . R 1.0 . .
C C26 0.91450(16) 0.87970(14) 0.37200(9) 0.0236(3) Uani d . . . 1.0 . .
N N27 0.90728(13) 0.76758(12) 0.40436(8) 0.0241(2) Uani d . . . 1.0 . .
C C28 0.81548(15) 0.75623(13) 0.45748(8) 0.0209(3) Uani d . . . 1.0 . .
C C29 0.80315(16) 0.63686(14) 0.49070(9) 0.0227(3) Uani d . . . 1.0 . .
H H29 0.857057 0.567246 0.476696 0.027 Uiso calc U . R 1.0 . .
C C30 0.70846(15) 0.62896(13) 0.54418(8) 0.0212(3) Uani d . . . 1.0 . .
N N31 0.67212(13) 0.53086(12) 0.58780(7) 0.0230(2) Uani d . . . 1.0 . .
H H31 0.706885 0.455667 0.587087 0.028 Uiso calc U . R 1.0 . .
C C23 0.1820(2) 0.46741(18) 0.89382(11) 0.0360(4) Uani d . . . 1.0 . .
H H23A 0.140621 0.369021 0.862968 0.054 Uiso calc U . R 1.0 . .
H H23B 0.106267 0.504333 0.919042 0.054 Uiso calc U . R 1.0 . .
H H23C 0.274522 0.477816 0.939337 0.054 Uiso calc U . R 1.0 . .
O O1S 0.8159(2) 0.93674(15) 0.89744(10) 0.0624(4) Uani d . . . 1.0 . .
C C2S 0.7876(4) 0.7114(2) 0.91845(17) 0.0725(7) Uani d . . . 1.0 . .
H H2SA 0.702968 0.630057 0.906513 0.087 Uiso calc U . R 1.0 A 1
H H2SB 0.882888 0.679742 0.917929 0.087 Uiso calc U . R 1.0 A 1
C C3S 0.8043(3) 0.8172(2) 1.00370(14) 0.0601(6) Uani d . . . 1.0 . .
H H3SA 0.725864 0.786053 1.030918 0.072 Uiso calc U . R 1.0 . .
H H3SB 0.90642 0.832464 1.043706 0.072 Uiso calc U . R 1.0 . .
C C4S 0.7824(3) 0.9488(3) 0.97859(16) 0.0676(6) Uani d . . . 1.0 . .
H H4SC 0.676254 0.958185 0.973379 0.081 Uiso calc U . R 1.0 . .
H H4SD 0.851892 1.03143 1.022563 0.081 Uiso calc U . R 1.0 . .
C C1SA 0.7518(10) 0.7981(5) 0.8515(3) 0.0555(16) Uani d . P . 0.642(17) B 1
H H1SA 0.797746 0.770101 0.804065 0.067 Uiso calc U P R 0.642(17) B 1
H H1SB 0.640534 0.783289 0.827224 0.067 Uiso calc U P R 0.642(17) B 1
C C1SB 0.838(2) 0.7940(9) 0.8649(7) 0.064(3) Uani d . P . 0.358(17) B 2
H H1SC 0.778154 0.752397 0.804304 0.077 Uiso calc U P R 0.358(17) B 2
H H1SD 0.947228 0.797585 0.86858 0.077 Uiso calc U P R 0.358(17) B 2

loop_
_atom_site_aniso_label
_atom_site_aniso_U_11
_atom_site_aniso_U_22
_atom_site_aniso_U_33
_atom_site_aniso_U_12
_atom_site_aniso_U_13
_atom_site_aniso_U_23
O1 0.0427(6) 0.0322(6) 0.0458(6) 0.0234(5) 0.0261(5) 0.0235(5)
C1 0.0407(9) 0.0292(8) 0.0391(8) 0.0073(6) 0.0117(7) 0.0206(6)
C2 0.0386(8) 0.0237(7) 0.0347(8) 0.0107(6) 0.0112(6) 0.0145(6)
N4 0.0296(6) 0.0193(5) 0.0262(6) 0.0072(5) 0.0071(5) 0.0089(4)
C3 0.0257(7) 0.0194(6) 0.0244(6) 0.0046(5) 0.0036(5) 0.0078(5)
C6 0.0302(7) 0.0200(6) 0.0269(7) 0.0113(5) 0.0108(5) 0.0083(5)
C5 0.0243(6) 0.0171(6) 0.0221(6) 0.0051(5) 0.0045(5) 0.0061(5)
C7 0.0254(6) 0.0203(6) 0.0216(6) 0.0071(5) 0.0076(5) 0.0062(5)
C9 0.0257(6) 0.0220(6) 0.0221(6) 0.0081(5) 0.0074(5) 0.0075(5)
N8 0.0318(6) 0.0229(6) 0.0269(6) 0.0114(5) 0.0130(5) 0.0113(5)
C10 0.0253(6) 0.0221(6) 0.0221(6) 0.0082(5) 0.0092(5) 0.0087(5)
C11 0.0255(6) 0.0238(6) 0.0238(6) 0.0099(5) 0.0098(5) 0.0085(5)
C12 0.0247(6) 0.0226(6) 0.0229(6) 0.0080(5) 0.0071(5) 0.0080(5)
C13 0.0284(7) 0.0242(6) 0.0234(6) 0.0080(5) 0.0107(5) 0.0096(5)
C14 0.0260(7) 0.0235(6) 0.0252(6) 0.0082(5) 0.0104(5) 0.0067(5)
C15 0.0283(7) 0.0225(6) 0.0265(7) 0.0111(5) 0.0098(5) 0.0095(5)
C16 0.0284(7) 0.0258(7) 0.0271(7) 0.0118(5) 0.0107(5) 0.0131(5)
C17 0.0342(8) 0.0268(7) 0.0336(8) 0.0132(6) 0.0109(6) 0.0097(6)
C18 0.0467(9) 0.0404(9) 0.0493(10) 0.0217(7) 0.0266(8) 0.0297(8)
C19 0.0344(8) 0.0365(8) 0.0366(8) 0.0117(7) 0.0014(7) 0.0117(7)
C20 0.0327(7) 0.0263(7) 0.0308(7) 0.0121(6) 0.0163(6) 0.0088(6)
O1W 0.0326(6) 0.0281(6) 0.0454(7) 0.0149(5) 0.0107(5) 0.0060(5)
C21 0.0486(10) 0.0315(8) 0.0396(9) 0.0105(7) 0.0208(8) 0.0018(7)
C22 0.0330(8) 0.0331(8) 0.0422(9) 0.0152(6) 0.0166(7) 0.0132(7)
C24 0.0375(8) 0.0353(8) 0.0393(8) 0.0080(7) 0.0170(7) 0.0207(7)
C25 0.0319(7) 0.0302(7) 0.0383(8) 0.0102(6) 0.0160(6) 0.0166(6)
C26 0.0239(6) 0.0216(6) 0.0259(7) 0.0049(5) 0.0057(5) 0.0096(5)
N27 0.0260(6) 0.0218(5) 0.0287(6) 0.0076(4) 0.0096(5) 0.0115(5)
C28 0.0216(6) 0.0183(6) 0.0229(6) 0.0052(5) 0.0053(5) 0.0067(5)
C29 0.0262(6) 0.0184(6) 0.0272(7) 0.0091(5) 0.0089(5) 0.0091(5)
C30 0.0243(6) 0.0178(6) 0.0224(6) 0.0061(5) 0.0053(5) 0.0077(5)
N31 0.0279(6) 0.0203(5) 0.0270(6) 0.0106(4) 0.0117(5) 0.0112(4)
C23 0.0420(9) 0.0414(9) 0.0379(8) 0.0184(7) 0.0252(7) 0.0165(7)
O1S 0.0827(11) 0.0466(8) 0.0621(9) 0.0124(8) 0.0173(8) 0.0276(7)
C2S 0.115(2) 0.0395(11) 0.0775(16) 0.0201(12) 0.0474(15) 0.0226(11)
C3S 0.0792(15) 0.0646(14) 0.0561(12) 0.0314(12) 0.0308(11) 0.0323(11)
C4S 0.0937(18) 0.0544(13) 0.0657(14) 0.0376(13) 0.0272(13) 0.0187(11)
C1SA 0.070(3) 0.047(2) 0.0398(18) -0.005(2) 0.009(2) 0.0138(14)
C1SB 0.096(9) 0.047(4) 0.047(4) 0.022(5) 0.020(5) 0.008(3)

loop_
_atom_type_symbol
_atom_type_description
_atom_type_scat_dispersion_real
_atom_type_scat_dispersion_imag
_atom_type_scat_source
C C 0.0033 0.0016 'International Tables Vol C Tables 4.2.6.8 and 6.1.1.4'
H H 0.0000 0.0000 'International Tables Vol C Tables 4.2.6.8 and 6.1.1.4'
N N 0.0061 0.0033 'International Tables Vol C Tables 4.2.6.8 and 6.1.1.4'
O O 0.0106 0.0060 'International Tables Vol C Tables 4.2.6.8 and 6.1.1.4'

loop_
_geom_angle_atom_site_label_1
_geom_angle_atom_site_label_2
_geom_angle_atom_site_label_3
_geom_angle_site_symmetry_1
_geom_angle_site_symmetry_3
_geom_angle
_geom_angle_publ_flag
C15 O1 H1 . . 109.5 ?
C2 C1 C24 . . 121.44(13) ?
C2 C1 H1A . . 119.3 ?
C24 C1 H1A . . 119.3 ?
C1 C2 C3 . . 119.97(14) ?
C1 C2 H2 . . 120.0 ?
C3 C2 H2 . . 120.0 ?
C3 N4 C5 . . 117.43(11) ?
N4 C3 C2 . . 119.74(12) ?
N4 C3 C26 . . 121.57(12) ?
C2 C3 C26 . . 118.69(13) ?
C7 C6 C5 . . 117.91(12) ?
C7 C6 H6 . . 121.0 ?
C5 C6 H6 . . 121.0 ?
N4 C5 C6 . . 118.72(12) ?
N4 C5 C28 . . 121.05(12) ?
C6 C5 C28 . . 120.22(11) ?
C6 C7 N8 . . 129.68(12) ?
C6 C7 C30 . . 121.43(12) ?
N8 C7 C30 . . 108.88(11) ?
N8 C9 N31 . . 112.78(11) ?
N8 C9 C10 . . 122.56(12) ?
N31 C9 C10 . . 124.61(12) ?
C9 N8 C7 . . 105.82(11) ?
C11 C10 C15 . . 119.74(12) ?
C11 C10 C9 . . 120.97(12) ?
C15 C10 C9 . . 119.23(12) ?
C12 C11 C10 . . 121.57(12) ?
C12 C11 H11 . . 119.2 ?
C10 C11 H11 . . 119.2 ?
C11 C12 C13 . . 117.01(12) ?
C11 C12 C16 . . 120.72(12) ?
C13 C12 C16 . . 122.13(12) ?
C14 C13 C12 . . 124.31(12) ?
C14 C13 H13 . . 117.8 ?
C12 C13 H13 . . 117.8 ?
C13 C14 C15 . . 117.11(12) ?
C13 C14 C20 . . 121.94(12) ?
C15 C14 C20 . . 120.93(12) ?
O1 C15 C14 . . 118.61(12) ?
O1 C15 C10 . . 121.12(12) ?
C14 C15 C10 . . 120.27(12) ?
C17 C16 C18 . . 107.66(12) ?
C17 C16 C19 . . 108.64(12) ?
C18 C16 C19 . . 108.89(13) ?
C17 C16 C12 . . 110.99(11) ?
C18 C16 C12 . . 112.26(11) ?
C19 C16 C12 . . 108.33(12) ?
C16 C17 H17A . . 109.5 ?
C16 C17 H17B . . 109.5 ?
H17A C17 H17B . . 109.5 ?
C16 C17 H17C . . 109.5 ?
H17A C17 H17C . . 109.5 ?
H17B C17 H17C . . 109.5 ?
C16 C18 H18A . . 109.5 ?
C16 C18 H18B . . 109.5 ?
H18A C18 H18B . . 109.5 ?
C16 C18 H18C . . 109.5 ?
H18A C18 H18C . . 109.5 ?
H18B C18 H18C . . 109.5 ?
C16 C19 H19A . . 109.5 ?
C16 C19 H19B . . 109.5 ?
H19A C19 H19B . . 109.5 ?
C16 C19 H19C . . 109.5 ?
H19A C19 H19C . . 109.5 ?
H19B C19 H19C . . 109.5 ?
C23 C20 C22 . . 107.45(13) ?
C23 C20 C14 . . 111.61(12) ?
C22 C20 C14 . . 110.20(12) ?
C23 C20 C21 . . 107.23(13) ?
C22 C20 C21 . . 110.11(13) ?
C14 C20 C21 . . 110.16(12) ?
H1W O1W H2W . . 103.6(18) ?
C20 C21 H21A . . 109.5 ?
C20 C21 H21B . . 109.5 ?
H21A C21 H21B . . 109.5 ?
C20 C21 H21C . . 109.5 ?
H21A C21 H21C . . 109.5 ?
H21B C21 H21C . . 109.5 ?
C20 C22 H22A . . 109.5 ?
C20 C22 H22B . . 109.5 ?
H22A C22 H22B . . 109.5 ?
C20 C22 H22C . . 109.5 ?
H22A C22 H22C . . 109.5 ?
H22B C22 H22C . . 109.5 ?
C25 C24 C1 . . 120.19(14) ?
C25 C24 H24 . . 119.9 ?
C1 C24 H24 . . 119.9 ?
C24 C25 C26 . . 120.56(14) ?
C24 C25 H25 . . 119.7 ?
C26 C25 H25 . . 119.7 ?
N27 C26 C25 . . 119.51(12) ?
N27 C26 C3 . . 121.37(12) ?
C25 C26 C3 . . 119.11(12) ?
C26 N27 C28 . . 117.78(11) ?
N27 C28 C29 . . 118.73(11) ?
N27 C28 C5 . . 120.60(11) ?
C29 C28 C5 . . 120.66(12) ?
C30 C29 C28 . . 116.97(12) ?
C30 C29 H29 . . 121.5 ?
C28 C29 H29 . . 121.5 ?
C29 C30 N31 . . 132.04(12) ?
C29 C30 C7 . . 122.77(12) ?
N31 C30 C7 . . 105.18(11) ?
C9 N31 C30 . . 107.33(11) ?
C9 N31 H31 . . 126.3 ?
C30 N31 H31 . . 126.3 ?
C20 C23 H23A . . 109.5 ?
C20 C23 H23B . . 109.5 ?
H23A C23 H23B . . 109.5 ?
C20 C23 H23C . . 109.5 ?
H23A C23 H23C . . 109.5 ?
H23B C23 H23C . . 109.5 ?
C1SA O1S C4S . . 104.2(3) ?
C4S O1S C1SB . . 108.6(4) ?
C1SB C2S C3S . . 104.9(4) ?
C3S C2S C1SA . . 102.4(3) ?
C3S C2S H2SA . . 111.3 ?
C1SA C2S H2SA . . 111.3 ?
C3S C2S H2SB . . 111.3 ?
C1SA C2S H2SB . . 111.3 ?
H2SA C2S H2SB . . 109.2 ?
C4S C3S C2S . . 103.83(18) ?
C4S C3S H3SA . . 111.0 ?
C2S C3S H3SA . . 111.0 ?
C4S C3S H3SB . . 111.0 ?
C2S C3S H3SB . . 111.0 ?
H3SA C3S H3SB . . 109.0 ?
O1S C4S C3S . . 107.13(17) ?
O1S C4S H4SC . . 110.3 ?
C3S C4S H4SC . . 110.3 ?
O1S C4S H4SD . . 110.3 ?
C3S C4S H4SD . . 110.3 ?
H4SC C4S H4SD . . 108.5 ?
O1S C1SA C2S . . 105.8(3) ?
O1S C1SA H1SA . . 110.6 ?
C2S C1SA H1SA . . 110.6 ?
O1S C1SA H1SB . . 110.6 ?
C2S C1SA H1SB . . 110.6 ?
H1SA C1SA H1SB . . 108.7 ?
C2S C1SB O1S . . 107.3(6) ?
C2S C1SB H1SC . . 110.3 ?
O1S C1SB H1SC . . 110.3 ?
C2S C1SB H1SD . . 110.3 ?
O1S C1SB H1SD . . 110.3 ?
H1SC C1SB H1SD . . 108.5 ?

loop_
_geom_bond_atom_site_label_1
_geom_bond_atom_site_label_2
_geom_bond_site_symmetry_2
_geom_bond_distance
_geom_bond_publ_flag
O1 C15 . 1.3566(16) ?
O1 H1 . 0.82 ?
C1 C2 . 1.356(2) ?
C1 C24 . 1.420(2) ?
C1 H1A . 0.93 ?
C2 C3 . 1.4320(18) ?
C2 H2 . 0.93 ?
N4 C3 . 1.3434(18) ?
N4 C5 . 1.3480(16) ?
C3 C26 . 1.4327(19) ?
C6 C7 . 1.3704(18) ?
C6 C5 . 1.4152(19) ?
C6 H6 . 0.93 ?
C5 C28 . 1.4555(17) ?
C7 N8 . 1.3873(17) ?
C7 C30 . 1.4378(18) ?
C9 N8 . 1.3298(17) ?
C9 N31 . 1.3701(17) ?
C9 C10 . 1.4583(18) ?
C10 C11 . 1.4015(18) ?
C10 C15 . 1.4155(18) ?
C11 C12 . 1.3868(18) ?
C11 H11 . 0.93 ?
C12 C13 . 1.4036(18) ?
C12 C16 . 1.5364(18) ?
C13 C14 . 1.3952(18) ?
C13 H13 . 0.93 ?
C14 C15 . 1.4091(19) ?
C14 C20 . 1.5393(18) ?
C16 C17 . 1.532(2) ?
C16 C18 . 1.534(2) ?
C16 C19 . 1.536(2) ?
C17 H17A . 0.96 ?
C17 H17B . 0.96 ?
C17 H17C . 0.96 ?
C18 H18A . 0.96 ?
C18 H18B . 0.96 ?
C18 H18C . 0.96 ?
C19 H19A . 0.96 ?
C19 H19B . 0.96 ?
C19 H19C . 0.96 ?
C20 C23 . 1.535(2) ?
C20 C22 . 1.539(2) ?
C20 C21 . 1.542(2) ?
O1W H1W . 0.89(2) ?
O1W H2W . 0.84(2) ?
C21 H21A . 0.96 ?
C21 H21B . 0.96 ?
C21 H21C . 0.96 ?
C22 H22A . 0.96 ?
C22 H22B . 0.96 ?
C22 H22C . 0.96 ?
C24 C25 . 1.362(2) ?
C24 H24 . 0.93 ?
C25 C26 . 1.4219(19) ?
C25 H25 . 0.93 ?
C26 N27 . 1.3449(16) ?
N27 C28 . 1.3461(17) ?
C28 C29 . 1.4205(17) ?
C29 C30 . 1.3667(18) ?
C29 H29 . 0.93 ?
C30 N31 . 1.3815(16) ?
N31 H31 . 0.86 ?
C23 H23A . 0.96 ?
C23 H23B . 0.96 ?
C23 H23C . 0.96 ?
O1S C1SA . 1.367(5) ?
O1S C4S . 1.413(3) ?
O1S C1SB . 1.466(8) ?
C2S C1SB . 1.436(10) ?
C2S C3S . 1.500(3) ?
C2S C1SA . 1.560(6) ?
C2S H2SA . 0.97 ?
C2S H2SB . 0.97 ?
C3S C4S . 1.496(3) ?
C3S H3SA . 0.97 ?
C3S H3SB . 0.97 ?
C4S H4SC . 0.97 ?
C4S H4SD . 0.97 ?
C1SA H1SA . 0.97 ?
C1SA H1SB . 0.97 ?
C1SB H1SC . 0.97 ?
C1SB H1SD . 0.97 ?

loop_
_geom_hbond_atom_site_label_D
_geom_hbond_atom_site_label_H
_geom_hbond_atom_site_label_A
_geom_hbond_site_symmetry_A
_geom_hbond_distance_DH
_geom_hbond_distance_HA
_geom_hbond_distance_DA
_geom_hbond_angle_DHA
_geom_hbond_publ_flag
O1 H1 N8 . 0.82 1.81 2.5583(15) 150.2 ?
O1W H1W N27 2_766 0.89(2) 2.02(2) 2.8742(16) 162.0(18) ?
C2 H2 O1 2_676 0.93 2.64 3.3375(17) 131.9 ?
O1W H2W N4 1_545 0.84(2) 2.27(2) 3.0644(16) 156.8(17) ?
N31 H31 O1W . 0.86 1.95 2.7953(15) 168.4 ?

loop_
_geom_torsion_atom_site_label_1
_geom_torsion_atom_site_label_2
_geom_torsion_atom_site_label_3
_geom_torsion_atom_site_label_4
_geom_torsion_site_symmetry_1
_geom_torsion_site_symmetry_2
_geom_torsion_site_symmetry_3
_geom_torsion_site_symmetry_4
_geom_torsion
_geom_torsion_publ_flag
C24 C1 C2 C3 . . . . -1.1(2) ?
C5 N4 C3 C2 . . . . 177.27(12) ?
C5 N4 C3 C26 . . . . -1.93(19) ?
C1 C2 C3 N4 . . . . -177.29(14) ?
C1 C2 C3 C26 . . . . 1.9(2) ?
C3 N4 C5 C6 . . . . -176.74(12) ?
C3 N4 C5 C28 . . . . 4.08(19) ?
C7 C6 C5 N4 . . . . -177.76(12) ?
C7 C6 C5 C28 . . . . 1.4(2) ?
C5 C6 C7 N8 . . . . 178.66(13) ?
C5 C6 C7 C30 . . . . 0.1(2) ?
N31 C9 N8 C7 . . . . -0.63(16) ?
C10 C9 N8 C7 . . . . 176.98(12) ?
C6 C7 N8 C9 . . . . -178.17(14) ?
C30 C7 N8 C9 . . . . 0.49(15) ?
N8 C9 C10 C11 . . . . -170.37(13) ?
N31 C9 C10 C11 . . . . 6.9(2) ?
N8 C9 C10 C15 . . . . 6.8(2) ?
N31 C9 C10 C15 . . . . -175.87(13) ?
C15 C10 C11 C12 . . . . -0.2(2) ?
C9 C10 C11 C12 . . . . 176.93(13) ?
C10 C11 C12 C13 . . . . 0.6(2) ?
C10 C11 C12 C16 . . . . -175.16(12) ?
C11 C12 C13 C14 . . . . -0.5(2) ?
C16 C12 C13 C14 . . . . 175.14(13) ?
C12 C13 C14 C15 . . . . 0.1(2) ?
C12 C13 C14 C20 . . . . -178.39(13) ?
C13 C14 C15 O1 . . . . -179.78(13) ?
C20 C14 C15 O1 . . . . -1.2(2) ?
C13 C14 C15 C10 . . . . 0.2(2) ?
C20 C14 C15 C10 . . . . 178.75(13) ?
C11 C10 C15 O1 . . . . 179.83(13) ?
C9 C10 C15 O1 . . . . 2.6(2) ?
C11 C10 C15 C14 . . . . -0.2(2) ?
C9 C10 C15 C14 . . . . -177.38(13) ?
C11 C12 C16 C17 . . . . -48.24(17) ?
C13 C12 C16 C17 . . . . 136.27(14) ?
C11 C12 C16 C18 . . . . -168.78(13) ?
C13 C12 C16 C18 . . . . 15.72(19) ?
C11 C12 C16 C19 . . . . 70.95(16) ?
C13 C12 C16 C19 . . . . -104.54(15) ?
C13 C14 C20 C23 . . . . 0.6(2) ?
C15 C14 C20 C23 . . . . -177.90(13) ?
C13 C14 C20 C22 . . . . -118.73(15) ?
C15 C14 C20 C22 . . . . 62.80(17) ?
C13 C14 C20 C21 . . . . 119.57(15) ?
C15 C14 C20 C21 . . . . -58.90(18) ?
C2 C1 C24 C25 . . . . -0.7(3) ?
C1 C24 C25 C26 . . . . 1.6(2) ?
C24 C25 C26 N27 . . . . 179.64(14) ?
C24 C25 C26 C3 . . . . -0.7(2) ?
N4 C3 C26 N27 . . . . -2.2(2) ?
C2 C3 C26 N27 . . . . 178.59(13) ?
N4 C3 C26 C25 . . . . 178.16(13) ?
C2 C3 C26 C25 . . . . -1.0(2) ?
C25 C26 N27 C28 . . . . -176.42(13) ?
C3 C26 N27 C28 . . . . 3.94(19) ?
C26 N27 C28 C29 . . . . 178.49(12) ?
C26 N27 C28 C5 . . . . -1.76(19) ?
N4 C5 C28 N27 . . . . -2.35(19) ?
C6 C5 C28 N27 . . . . 178.48(12) ?
N4 C5 C28 C29 . . . . 177.39(12) ?
C6 C5 C28 C29 . . . . -1.77(19) ?
N27 C28 C29 C30 . . . . -179.80(12) ?
C5 C28 C29 C30 . . . . 0.44(19) ?
C28 C29 C30 N31 . . . . -179.01(13) ?
C28 C29 C30 C7 . . . . 1.2(2) ?
C6 C7 C30 C29 . . . . -1.5(2) ?
N8 C7 C30 C29 . . . . 179.69(13) ?
C6 C7 C30 N31 . . . . 178.61(13) ?
N8 C7 C30 N31 . . . . -0.18(14) ?
N8 C9 N31 C30 . . . . 0.53(16) ?
C10 C9 N31 C30 . . . . -177.03(12) ?
C29 C30 N31 C9 . . . . 179.96(14) ?
C7 C30 N31 C9 . . . . -0.19(14) ?
C1SB C2S C3S C4S . . . . 28.9(9) ?
C1SA C2S C3S C4S . . . . -1.6(4) ?
C1SA O1S C4S C3S . . . . 40.0(5) ?
C1SB O1S C4S C3S . . . . 7.3(9) ?
C2S C3S C4S O1S . . . . -22.3(3) ?
C4S O1S C1SA C2S . . . . -40.3(6) ?
C3S C2S C1SA O1S . . . . 25.8(6) ?
C3S C2S C1SB O1S . . . . -25.1(13) ?
C4S O1S C1SB C2S . . . . 11.4(14) ?
